data_1577177
loop_
_publ_author_name
'Paikar, Arpan'
'Thai, Phong'
'Figgins, Matthew T.'
'Mandal, Bodhisattwa'
'Lekas, Matthew'
'Reibenspies, Joseph'
'Trieste, Gerard Van'
'Powers, David Charles'

_publ_section_title
;
 Synthesis, Characterization, and Imidogen Photochemistry of a Hydrazoic
 Acid Adduct of Rh2
;
_journal_name_full 'Chemical Science'
_journal_paper_doi 10.1039/D6SC02258H
_journal_year 2026
_chemical_formula_moiety 'C44 H50 N4.563 O8 Rh2, 0.215(N2)'
_chemical_formula_sum 'C44 H50 N4.98 O8 Rh2'
_chemical_formula_weight 982.39
_space_group_crystal_system tetragonal
_space_group_IT_number 86
_space_group_name_Hall '-P 4bc'
_space_group_name_H-M_alt 'P 42/n :2'
_atom_sites_solution_hydrogens geom
_audit_creation_date 2026-02-05
_audit_creation_method
;
Olex2 1.5
(compiled 2025.07.13 svn.rb7424aed for OlexSys, GUI svn.r7314)
;
_audit_update_record
;
2026-02-12 deposited with the CCDC.	2026-04-28 downloaded from the CCDC.
;
_cell_angle_alpha 90
_cell_angle_beta 90
_cell_angle_gamma 90
_cell_formula_units_Z 4
_cell_length_a 19.8111(4)
_cell_length_b 19.8111(4)
_cell_length_c 11.0700(3)
_cell_measurement_reflns_used 8181
_cell_measurement_temperature 99.98(10)
_cell_measurement_theta_max 79.8530
_cell_measurement_theta_min 3.1430
_cell_volume 4344.75(17)
_computing_cell_refinement 'CrysAlisPro 1.171.43.142a (Rigaku OD, 2024)'
_computing_data_collection 'CrysAlisPro 1.171.43.142a (Rigaku OD, 2024)'
_computing_data_reduction 'CrysAlisPro 1.171.43.142a (Rigaku OD, 2024)'
_computing_molecular_graphics 'Olex2 1.5 (Dolomanov et al., 2009)'
_computing_publication_material 'Olex2 1.5 (Dolomanov et al., 2009)'
_computing_structure_refinement 'SHELXL 2018/3 (Sheldrick, 2015)'
_computing_structure_solution 'SHELXT 2018/2 (Sheldrick, 2018)'
_diffrn_ambient_environment N~2~
_diffrn_ambient_temperature 99.98(10)
_diffrn_detector 'Hybrid Pixel Array Detector'
_diffrn_detector_area_resol_mean 10.0000
_diffrn_detector_type HyPix
_diffrn_measured_fraction_theta_full 0.996
_diffrn_measured_fraction_theta_max 0.974
_diffrn_measurement_details
;
List of Runs (angles in degrees, time in seconds):

  # Type    Start    End  Width  t~exp~   \w     \q     \k     \f   Frames
#--------------------------------------------------------------------------
  1  \w   -163.00 -77.00   0.50    5.60    --  -91.75 -57.00-155.00  172
  2  \w   -163.00 -79.00   0.50    5.60    --  -91.75 -80.00  84.00  168
  3  \w    101.00 153.00   0.50    5.60    --  113.25  86.00  96.00  104
  4  \w    101.00 153.00   0.50    5.60    --  113.25  86.00  96.00  104
  5  \w    -69.00  23.00   0.50    1.40    --  -47.48  80.00-153.00  184
  6  \w    -26.00   9.00   0.50    1.40    --   47.48 -19.00  90.00   70
  7  \w     42.00  70.00   0.50    5.60    --  113.25 -61.00   0.00   56
  8  \w     43.00  69.00   0.50    5.60    --  113.25 -61.00 150.00   52
  9  \w    123.00 176.00   0.50    5.60    --  113.25  30.00 120.00  106
 10  \w    115.00 175.00   0.50    5.60    --  113.25  45.00-150.00  120
 11  \w     48.00  93.00   0.50    5.60    --  113.25 -95.00  90.00   90
 12  \w     44.00 102.00   0.50    5.60    --  113.25 -95.00-150.00  116
 13  \w     48.00  93.00   0.50    5.60    --  113.25 -95.00 -60.00   90
 14  \w     42.00  75.00   0.50    5.60    --  113.25 -61.00 120.00   66
;
_diffrn_measurement_device 'four-circle diffractometer'
_diffrn_measurement_device_type 'XtaLAB Synergy, Dualflex, HyPix'
_diffrn_measurement_method '\w scans'
_diffrn_measurement_specimen_support 'Mitegen 50um'
_diffrn_orient_matrix_type 'CrysAlisPro convention (1999,Acta A55,543-557)'
_diffrn_orient_matrix_UB_11 0.0046685000
_diffrn_orient_matrix_UB_12 0.0549599000
_diffrn_orient_matrix_UB_13 0.0977111000
_diffrn_orient_matrix_UB_21 -0.0530394000
_diffrn_orient_matrix_UB_22 0.0424366000
_diffrn_orient_matrix_UB_23 -0.0681342000
_diffrn_orient_matrix_UB_31 -0.0567702000
_diffrn_orient_matrix_UB_32 -0.0350129000
_diffrn_orient_matrix_UB_33 0.0717012000
_diffrn_radiation_collimation 0.12
_diffrn_radiation_monochromator mirror
_diffrn_radiation_probe x-ray
_diffrn_radiation_type 'Cu K\a'
_diffrn_radiation_wavelength 1.54184
_diffrn_reflns_av_R_equivalents 0.0600
_diffrn_reflns_av_unetI/netI 0.0321
_diffrn_reflns_Laue_measured_fraction_full 0.996
_diffrn_reflns_Laue_measured_fraction_max 0.974
_diffrn_reflns_limit_h_max 24
_diffrn_reflns_limit_h_min -25
_diffrn_reflns_limit_k_max 24
_diffrn_reflns_limit_k_min -24
_diffrn_reflns_limit_l_max 13
_diffrn_reflns_limit_l_min -10
_diffrn_reflns_number 22190
_diffrn_reflns_point_group_measured_fraction_full 0.996
_diffrn_reflns_point_group_measured_fraction_max 0.974
_diffrn_reflns_theta_full 67.684
_diffrn_reflns_theta_max 80.413
_diffrn_reflns_theta_min 3.155
_diffrn_source 'micro-focus sealed X-ray tube'
_diffrn_source_current 1.0
_diffrn_source_power 0.05
_diffrn_source_type 'PhotonJet (Cu) X-ray Source'
_diffrn_source_voltage 50.0
_exptl_absorpt_coefficient_mu 6.618
_exptl_absorpt_correction_T_max 1.00000
_exptl_absorpt_correction_T_min 0.57897
_exptl_absorpt_correction_type multi-scan
_exptl_absorpt_process_details
;
CrysAlisPro 1.171.43.142a (Rigaku Oxford Diffraction, 2024)
Empirical absorption correction using spherical harmonics,
implemented in SCALE3 ABSPACK scaling algorithm.
;
_exptl_crystal_colour 'clear dark green'
_exptl_crystal_colour_lustre clear
_exptl_crystal_colour_modifier dark
_exptl_crystal_colour_primary green
_exptl_crystal_density_diffrn 1.502
_exptl_crystal_description block
_exptl_crystal_F_000 2011
_exptl_crystal_size_max 0.2
_exptl_crystal_size_mid 0.17
_exptl_crystal_size_min 0.15
_refine_diff_density_max 2.357
_refine_diff_density_min -0.764
_refine_diff_density_rms 0.163
_refine_ls_extinction_method none
_refine_ls_goodness_of_fit_ref 1.071
_refine_ls_hydrogen_treatment constr
_refine_ls_matrix_type full
_refine_ls_number_parameters 286
_refine_ls_number_reflns 4640
_refine_ls_number_restraints 5
_refine_ls_restrained_S_all 1.071
_refine_ls_R_factor_all 0.0846
_refine_ls_R_factor_gt 0.0700
_refine_ls_shift/su_max 0.001
_refine_ls_shift/su_mean 0.000
_refine_ls_structure_factor_coef Fsqd
_refine_ls_weighting_details 'w=1/[\s^2^(Fo^2^)+(0.1296P)^2^+5.8713P] where P=(Fo^2^+2Fc^2^)/3'
_refine_ls_weighting_scheme calc
_refine_ls_wR_factor_gt 0.1915
_refine_ls_wR_factor_ref 0.2104
_reflns_Friedel_coverage 0.000
_reflns_number_gt 3607
_reflns_number_total 4640
_reflns_threshold_expression 'I > 2\s(I)'
_cod_data_source_file d6sc02258h2.cif
_cod_data_source_block cryst_8a
_cod_original_cell_volume 4344.7(2)
_cod_original_sg_symbol_H-M 'P 42/n'
_cod_database_code 1577177
_shelx_shelxl_version_number 2018/3
_shelx_space_group_comment
;
The symmetry employed for this shelxl refinement is uniquely defined
by the following loop, which should always be used as a source of
symmetry information in preference to the above space-group names.
They are only intended as comments.
;
_cell_oxdiff_angle_alpha 89.823(3)
_cell_oxdiff_angle_beta 89.999(4)
_cell_oxdiff_angle_gamma 89.935(4)
_cell_oxdiff_length_a 19.7931(9)
_cell_oxdiff_length_b 19.8113(9)
_cell_oxdiff_length_c 11.0800(5)
_cell_oxdiff_measurement_reflns_used 8173
_cell_oxdiff_volume 4344.7(3)
_shelx_estimated_absorpt_t_max 0.437
_shelx_estimated_absorpt_t_min 0.351
_olex2_refinement_description
;
1. Restrained distances
 Rh1-N29
 2.261 with sigma of 0.02
 N30-N29
 1.249 with sigma of 0.02
 N31-N30
 1.126 with sigma of 0.02
 N29-C22
 1.437 with sigma of 0.02
 N2N-N1N
 1.19 with sigma of 0.02
2. Others
 Sof(N28)=1-FVAR(1)
 Sof(N29)=Sof(N30)=Sof(N31)=FVAR(1)
 Sof(N1N)=Sof(N2N)=FVAR(2)
 Fixed Uiso: N28(0.1) N1N(0.1) N2N(0.1)
3.a Secondary CH2 refined with riding coordinates:
 C10(H10A,H10B), C17(H17A,H17B)
3.b Aromatic/amide H refined with riding coordinates:
 C12(H12), C13(H13), C14(H14), C16(H16), C23(H23), C24(H24), C25(H25),
 C26(H26), C27(H27)
3.c Idealised Me refined as rotating group:
 C8(H8A,H8B,H8C), C9(H9A,H9B,H9C), C20(H20A,H20B,H20C), C21(H21A,H21B,H21C)
;
_olex2_diffrn_ambient_temperature_device 'Oxford Cryosystems'
_olex2_submission_special_instructions 'No special instructions were received'
_oxdiff_exptl_absorpt_empirical_details
;
Empirical correction (ABSPACK) includes:
- Absorption correction using spherical harmonics
- Frame scaling
;
_oxdiff_exptl_absorpt_empirical_full_max 2.326
_oxdiff_exptl_absorpt_empirical_full_min 0.420

loop_
_space_group_symop_operation_xyz
'x, y, z'
'-x+1/2, -y+1/2, z'
'-y, x+1/2, z+1/2'
'y+1/2, -x, z+1/2'
'-x, -y, -z'
'x-1/2, y-1/2, -z'
'y, -x-1/2, -z-1/2'
'-y-1/2, x, -z-1/2'

loop_
_atom_site_label
_atom_site_type_symbol
_atom_site_fract_x
_atom_site_fract_y
_atom_site_fract_z
_atom_site_U_iso_or_equiv
_atom_site_adp_type
_atom_site_occupancy
_atom_site_site_symmetry_order
_atom_site_calc_flag
_atom_site_refinement_flags_posn
_atom_site_refinement_flags_adp
_atom_site_refinement_flags_occupancy
_atom_site_disorder_assembly
_atom_site_disorder_group
Rh1 Rh 0.50840(2) 0.48384(2) 0.39757(3) 0.0502(2) Uani 1 1 d D . . . .
O2 O 0.5872(2) 0.5512(2) 0.3895(3) 0.0549(9) Uani 1 1 d . . . . .
O3 O 0.5704(2) 0.4085(2) 0.4553(4) 0.0578(9) Uani 1 1 d . . . . .
O4 O 0.5699(2) 0.5809(2) 0.5835(3) 0.0520(9) Uani 1 1 d . . . . .
O5 O 0.5542(2) 0.4384(2) 0.6492(3) 0.0552(9) Uani 1 1 d . . . . .
N28 N 0.518(2) 0.455(2) 0.222(4) 0.100 Uiso 0.359(18) 1 d . U P A 1
N29 N 0.5205(5) 0.4455(6) 0.2066(7) 0.0427(18) Uani 0.641(18) 1 d D . P A 2
N30 N 0.5800(3) 0.4279(4) 0.1882(6) 0.053(3) Uani 0.641(18) 1 d D . P A 2
N31 N 0.6347(6) 0.4134(9) 0.1879(9) 0.077(4) Uani 0.641(18) 1 d D . P A 2
N1N N 0.632(7) 0.424(8) 0.158(10) 0.100 Uiso 0.107(16) 1 d D U P B 1
N2N N 0.666(5) 0.402(4) 0.237(7) 0.100 Uiso 0.107(16) 1 d D U P B 1
C6 C 0.6003(3) 0.5861(3) 0.4826(5) 0.0554(12) Uani 1 1 d . . . . .
C7 C 0.6577(3) 0.6382(4) 0.4736(6) 0.0660(16) Uani 1 1 d . . . . .
C8 C 0.6429(4) 0.6865(4) 0.3691(6) 0.0758(19) Uani 1 1 d . . . . .
H8A H 0.637932 0.660651 0.294093 0.114 Uiso 1 1 calc R U . . .
H8B H 0.680187 0.718599 0.360621 0.114 Uiso 1 1 calc R U . . .
H8C H 0.600970 0.711123 0.385552 0.114 Uiso 1 1 calc R U . . .
C9 C 0.6642(4) 0.6780(4) 0.5920(6) 0.076(2) Uani 1 1 d . . . . .
H9A H 0.621943 0.702206 0.607963 0.115 Uiso 1 1 calc R U . . .
H9B H 0.701267 0.710539 0.585070 0.115 Uiso 1 1 calc R U . . .
H9C H 0.673460 0.646800 0.658628 0.115 Uiso 1 1 calc R U . . .
C10 C 0.7244(4) 0.5992(4) 0.4466(6) 0.0759(19) Uani 1 1 d . . . . .
H10A H 0.722313 0.581215 0.363268 0.091 Uiso 1 1 calc R U . . .
H10B H 0.762612 0.631422 0.450264 0.091 Uiso 1 1 calc R U . . .
C11 C 0.7383(3) 0.5420(4) 0.5319(6) 0.0745(18) Uani 1 1 d . . . . .
C12 C 0.7722(4) 0.5533(5) 0.6414(7) 0.083(2) Uani 1 1 d . . . . .
H12 H 0.787334 0.597387 0.661328 0.099 Uiso 1 1 calc R U . . .
C13 C 0.7837(4) 0.5003(5) 0.7205(7) 0.090(2) Uani 1 1 d . . . . .
H13 H 0.807503 0.508092 0.793695 0.108 Uiso 1 1 calc R U . . .
C14 C 0.7603(4) 0.4354(5) 0.6930(7) 0.087(2) Uani 1 1 d . . . . .
H14 H 0.768233 0.399189 0.747409 0.105 Uiso 1 1 calc R U . . .
C15 C 0.7251(4) 0.4239(5) 0.5849(7) 0.081(2) Uani 1 1 d . . . . .
C16 C 0.7160(3) 0.4773(4) 0.5074(6) 0.0706(17) Uani 1 1 d . . . . .
H16 H 0.693313 0.469326 0.433213 0.085 Uiso 1 1 calc R U . . .
C17 C 0.6965(4) 0.3556(4) 0.5552(8) 0.084(2) Uani 1 1 d . . . . .
H17A H 0.727261 0.320470 0.586953 0.101 Uiso 1 1 calc R U . . .
H17B H 0.694670 0.350539 0.466303 0.101 Uiso 1 1 calc R U . . .
C18 C 0.5793(3) 0.4020(3) 0.5687(5) 0.0571(13) Uani 1 1 d . . . . .
C19 C 0.6249(4) 0.3435(4) 0.6075(6) 0.0737(19) Uani 1 1 d . . . . .
C20 C 0.6258(5) 0.3377(4) 0.7461(7) 0.086(2) Uani 1 1 d . . . . .
H20A H 0.655491 0.300416 0.770021 0.129 Uiso 1 1 calc R U . . .
H20B H 0.579986 0.328961 0.775559 0.129 Uiso 1 1 calc R U . . .
H20C H 0.642589 0.379919 0.781089 0.129 Uiso 1 1 calc R U . . .
C21 C 0.5950(5) 0.2774(4) 0.5511(10) 0.104(3) Uani 1 1 d . . . . .
H21A H 0.581527 0.286049 0.467294 0.156 Uiso 1 1 calc R U . . .
H21B H 0.555483 0.263038 0.597795 0.156 Uiso 1 1 calc R U . . .
H21C H 0.629230 0.241708 0.552816 0.156 Uiso 1 1 calc R U . . .
C22 C 0.4720(3) 0.4400(3) 0.1130(5) 0.0617(15) Uani 1 1 d D . . . .
C23 C 0.4922(4) 0.4152(3) 0.0013(5) 0.0670(15) Uani 1 1 d . . . . .
H23 H 0.537714 0.402349 -0.012398 0.080 Uiso 1 1 calc R U . . .
C24 C 0.4448(4) 0.4096(4) -0.0890(6) 0.077(2) Uani 1 1 d . . . . .
H24 H 0.458366 0.394392 -0.166724 0.092 Uiso 1 1 calc R U . . .
C25 C 0.3768(4) 0.4259(4) -0.0685(6) 0.0769(19) Uani 1 1 d . . . . .
H25 H 0.344278 0.421678 -0.131072 0.092 Uiso 1 1 calc R U . . .
C26 C 0.3584(4) 0.4481(4) 0.0447(6) 0.0717(17) Uani 1 1 d . . . . .
H26 H 0.312390 0.458295 0.060251 0.086 Uiso 1 1 calc R U . . .
C27 C 0.4053(4) 0.4560(3) 0.1364(6) 0.0668(16) Uani 1 1 d . . . . .
H27 H 0.391936 0.472151 0.213651 0.080 Uiso 1 1 calc R U . . .

loop_
_atom_site_aniso_label
_atom_site_aniso_U_11
_atom_site_aniso_U_22
_atom_site_aniso_U_33
_atom_site_aniso_U_23
_atom_site_aniso_U_13
_atom_site_aniso_U_12
Rh1 0.0532(3) 0.0612(3) 0.0362(3) -0.00624(16) -0.00399(14) -0.00207(17)
O2 0.058(2) 0.071(3) 0.0354(18) -0.0035(15) -0.0024(15) -0.0111(18)
O3 0.060(2) 0.064(2) 0.049(2) -0.0069(18) -0.0054(17) 0.0044(18)
O4 0.060(2) 0.060(2) 0.0356(17) -0.0056(15) -0.0023(15) -0.0088(17)
O5 0.063(2) 0.061(2) 0.0416(19) 0.0020(16) -0.0113(17) 0.0061(18)
N29 0.046(3) 0.061(5) 0.021(3) -0.009(3) -0.005(2) -0.003(3)
N30 0.046(5) 0.073(5) 0.039(4) -0.013(3) 0.013(3) -0.003(3)
N31 0.067(6) 0.106(11) 0.058(7) -0.008(6) 0.009(6) 0.001(6)
C6 0.063(3) 0.064(3) 0.039(2) -0.005(2) -0.003(2) -0.004(2)
C7 0.069(4) 0.082(4) 0.047(3) -0.005(3) -0.001(3) -0.021(3)
C8 0.094(5) 0.078(4) 0.055(3) 0.004(3) -0.004(3) -0.025(4)
C9 0.075(4) 0.095(5) 0.059(4) -0.009(3) -0.004(3) -0.027(4)
C10 0.073(4) 0.104(5) 0.052(3) -0.001(3) 0.003(3) -0.020(4)
C11 0.054(3) 0.111(6) 0.058(4) -0.006(4) 0.001(3) -0.003(3)
C12 0.060(4) 0.120(6) 0.068(4) -0.001(4) -0.007(3) -0.005(4)
C13 0.068(4) 0.134(8) 0.069(4) 0.001(5) -0.015(3) -0.007(4)
C14 0.074(5) 0.115(7) 0.073(5) 0.005(4) -0.012(4) 0.011(4)
C15 0.068(4) 0.104(6) 0.071(4) -0.006(4) -0.001(3) 0.016(4)
C16 0.053(3) 0.103(5) 0.056(3) -0.009(3) -0.003(3) 0.013(3)
C17 0.081(5) 0.092(5) 0.079(5) -0.006(4) -0.014(4) 0.032(4)
C18 0.061(3) 0.063(3) 0.047(3) -0.004(2) -0.008(2) -0.002(3)
C19 0.091(5) 0.068(4) 0.062(4) 0.002(3) -0.013(3) 0.005(4)
C20 0.107(6) 0.082(5) 0.070(4) 0.013(4) -0.015(4) 0.012(4)
C21 0.129(8) 0.059(4) 0.123(7) -0.017(5) -0.041(6) 0.018(4)
C22 0.070(4) 0.066(4) 0.049(3) 0.004(2) -0.003(3) -0.013(3)
C23 0.075(4) 0.079(4) 0.048(3) 0.001(3) 0.006(3) -0.012(3)
C24 0.098(6) 0.089(5) 0.043(3) 0.001(3) -0.007(3) -0.019(4)
C25 0.095(5) 0.088(5) 0.048(3) 0.003(3) -0.012(3) -0.014(4)
C26 0.078(4) 0.081(4) 0.055(3) 0.001(3) -0.011(3) -0.002(3)
C27 0.084(4) 0.074(4) 0.042(3) 0.000(3) -0.004(3) -0.013(3)

loop_
_atom_type_symbol
_atom_type_description
_atom_type_scat_dispersion_real
_atom_type_scat_dispersion_imag
_atom_type_scat_source
C C 0.0181 0.0091 'International Tables Vol C Tables 4.2.6.8 and 6.1.1.4'
H H 0.0000 0.0000 'International Tables Vol C Tables 4.2.6.8 and 6.1.1.4'
N N 0.0311 0.0180 'International Tables Vol C Tables 4.2.6.8 and 6.1.1.4'
O O 0.0492 0.0322 'International Tables Vol C Tables 4.2.6.8 and 6.1.1.4'
Rh Rh 0.0927 3.6045 'International Tables Vol C Tables 4.2.6.8 and 6.1.1.4'

loop_
_geom_angle_atom_site_label_1
_geom_angle_atom_site_label_2
_geom_angle_atom_site_label_3
_geom_angle
_geom_angle_site_symmetry_1
_geom_angle_site_symmetry_3
_geom_angle_publ_flag
O2 Rh1 Rh1 88.45(10) . 5_666 ?
O2 Rh1 N29 95.6(3) . . ?
O3 Rh1 Rh1 88.99(11) . 5_666 ?
O3 Rh1 O2 91.80(17) . . ?
O3 Rh1 O5 176.31(15) . 5_666 ?
O3 Rh1 N28 92.1(13) . . ?
O3 Rh1 N29 89.0(3) . . ?
O4 Rh1 Rh1 88.00(10) 5_666 5_666 ?
O4 Rh1 O2 176.45(13) 5_666 . ?
O4 Rh1 O3 88.00(16) 5_666 . ?
O4 Rh1 O5 92.26(16) 5_666 5_666 ?
O4 Rh1 N28 89.8(12) 5_666 . ?
O4 Rh1 N29 88.0(3) 5_666 . ?
O5 Rh1 Rh1 87.34(11) 5_666 5_666 ?
O5 Rh1 O2 87.72(16) 5_666 . ?
O5 Rh1 N29 94.7(3) 5_666 . ?
N28 Rh1 Rh1 177.5(11) . 5_666 ?
N28 Rh1 O2 93.7(12) . . ?
N28 Rh1 O5 91.6(13) . 5_666 ?
C6 O2 Rh1 118.2(4) . . ?
C18 O3 Rh1 117.9(4) . . ?
C6 O4 Rh1 120.3(3) . 5_666 ?
C18 O5 Rh1 119.8(4) . 5_666 ?
C22 N28 Rh1 138(3) . . ?
N30 N29 Rh1 110.3(5) . . ?
N30 N29 C22 120.0(7) . . ?
C22 N29 Rh1 129.7(6) . . ?
N31 N30 N29 170.7(10) . . ?
O2 C6 O4 125.0(5) . . ?
O2 C6 C7 117.6(5) . . ?
O4 C6 C7 117.4(5) . . ?
C6 C7 C10 107.9(6) . . ?
C8 C7 C6 109.0(5) . . ?
C8 C7 C9 109.9(6) . . ?
C8 C7 C10 109.1(6) . . ?
C9 C7 C6 110.6(5) . . ?
C9 C7 C10 110.3(6) . . ?
C7 C8 H8A 109.5 . . ?
C7 C8 H8B 109.5 . . ?
C7 C8 H8C 109.5 . . ?
H8A C8 H8B 109.5 . . ?
H8A C8 H8C 109.5 . . ?
H8B C8 H8C 109.5 . . ?
C7 C9 H9A 109.5 . . ?
C7 C9 H9B 109.5 . . ?
C7 C9 H9C 109.5 . . ?
H9A C9 H9B 109.5 . . ?
H9A C9 H9C 109.5 . . ?
H9B C9 H9C 109.5 . . ?
C7 C10 H10A 108.7 . . ?
C7 C10 H10B 108.7 . . ?
H10A C10 H10B 107.6 . . ?
C11 C10 C7 114.1(6) . . ?
C11 C10 H10A 108.7 . . ?
C11 C10 H10B 108.7 . . ?
C12 C11 C10 120.7(7) . . ?
C16 C11 C10 121.3(6) . . ?
C16 C11 C12 118.0(8) . . ?
C11 C12 H12 119.9 . . ?
C13 C12 C11 120.3(8) . . ?
C13 C12 H12 119.9 . . ?
C12 C13 H13 119.9 . . ?
C12 C13 C14 120.2(7) . . ?
C14 C13 H13 119.9 . . ?
C13 C14 H14 120.0 . . ?
C13 C14 C15 120.0(8) . . ?
C15 C14 H14 120.0 . . ?
C14 C15 C17 121.4(8) . . ?
C16 C15 C14 118.1(8) . . ?
C16 C15 C17 120.5(7) . . ?
C11 C16 H16 118.3 . . ?
C15 C16 C11 123.4(7) . . ?
C15 C16 H16 118.3 . . ?
C15 C17 H17A 108.8 . . ?
C15 C17 H17B 108.8 . . ?
C15 C17 C19 113.7(6) . . ?
H17A C17 H17B 107.7 . . ?
C19 C17 H17A 108.8 . . ?
C19 C17 H17B 108.8 . . ?
O3 C18 C19 115.8(6) . . ?
O5 C18 O3 126.0(6) . . ?
O5 C18 C19 118.1(5) . . ?
C17 C19 C21 109.0(7) . . ?
C18 C19 C17 108.5(6) . . ?
C18 C19 C20 110.2(6) . . ?
C18 C19 C21 107.3(6) . . ?
C20 C19 C17 111.9(7) . . ?
C20 C19 C21 109.8(7) . . ?
C19 C20 H20A 109.5 . . ?
C19 C20 H20B 109.5 . . ?
C19 C20 H20C 109.5 . . ?
H20A C20 H20B 109.5 . . ?
H20A C20 H20C 109.5 . . ?
H20B C20 H20C 109.5 . . ?
C19 C21 H21A 109.5 . . ?
C19 C21 H21B 109.5 . . ?
C19 C21 H21C 109.5 . . ?
H21A C21 H21B 109.5 . . ?
H21A C21 H21C 109.5 . . ?
H21B C21 H21C 109.5 . . ?
C23 C22 N28 126.3(17) . . ?
C23 C22 N29 118.9(7) . . ?
C27 C22 N28 112.2(17) . . ?
C27 C22 N29 119.5(6) . . ?
C27 C22 C23 121.5(6) . . ?
C22 C23 H23 120.6 . . ?
C24 C23 C22 118.7(7) . . ?
C24 C23 H23 120.6 . . ?
C23 C24 H24 119.4 . . ?
C23 C24 C25 121.2(7) . . ?
C25 C24 H24 119.4 . . ?
C24 C25 H25 120.8 . . ?
C26 C25 C24 118.3(7) . . ?
C26 C25 H25 120.8 . . ?
C25 C26 H26 119.1 . . ?
C25 C26 C27 121.8(7) . . ?
C27 C26 H26 119.1 . . ?
C22 C27 H27 120.8 . . ?
C26 C27 C22 118.5(6) . . ?
C26 C27 H27 120.8 . . ?

loop_
_geom_bond_atom_site_label_1
_geom_bond_atom_site_label_2
_geom_bond_distance
_geom_bond_site_symmetry_2
_geom_bond_publ_flag
Rh1 Rh1 2.3797(8) 5_666 ?
Rh1 O2 2.057(4) . ?
Rh1 O3 2.037(4) . ?
Rh1 O4 2.024(4) 5_666 ?
Rh1 O5 2.045(4) 5_666 ?
Rh1 N28 2.04(4) . ?
Rh1 N29 2.259(7) . ?
O2 C6 1.268(6) . ?
O3 C18 1.274(7) . ?
O4 C6 1.273(6) . ?
O5 C18 1.250(7) . ?
N28 C22 1.54(4) . ?
N29 N30 1.246(11) . ?
N29 C22 1.417(9) . ?
N30 N31 1.121(13) . ?
N1N N2N 1.19(2) . ?
C6 C7 1.539(8) . ?
C7 C8 1.530(10) . ?
C7 C9 1.536(9) . ?
C7 C10 1.560(11) . ?
C8 H8A 0.9800 . ?
C8 H8B 0.9800 . ?
C8 H8C 0.9800 . ?
C9 H9A 0.9800 . ?
C9 H9B 0.9800 . ?
C9 H9C 0.9800 . ?
C10 H10A 0.9900 . ?
C10 H10B 0.9900 . ?
C10 C11 1.501(11) . ?
C11 C12 1.404(10) . ?
C11 C16 1.382(11) . ?
C12 H12 0.9500 . ?
C12 C13 1.385(12) . ?
C13 H13 0.9500 . ?
C13 C14 1.401(13) . ?
C14 H14 0.9500 . ?
C14 C15 1.403(10) . ?
C15 C16 1.374(11) . ?
C15 C17 1.503(12) . ?
C16 H16 0.9500 . ?
C17 H17A 0.9900 . ?
C17 H17B 0.9900 . ?
C17 C19 1.551(12) . ?
C18 C19 1.529(10) . ?
C19 C20 1.539(10) . ?
C19 C21 1.568(11) . ?
C20 H20A 0.9800 . ?
C20 H20B 0.9800 . ?
C20 H20C 0.9800 . ?
C21 H21A 0.9800 . ?
C21 H21B 0.9800 . ?
C21 H21C 0.9800 . ?
C22 C23 1.389(9) . ?
C22 C27 1.385(10) . ?
C23 H23 0.9500 . ?
C23 C24 1.376(9) . ?
C24 H24 0.9500 . ?
C24 C25 1.404(12) . ?
C25 H25 0.9500 . ?
C25 C26 1.377(10) . ?
C26 H26 0.9500 . ?
C26 C27 1.385(9) . ?
C27 H27 0.9500 . ?

loop_
_geom_torsion_atom_site_label_1
_geom_torsion_atom_site_label_2
_geom_torsion_atom_site_label_3
_geom_torsion_atom_site_label_4
_geom_torsion
_geom_torsion_site_symmetry_1
_geom_torsion_site_symmetry_2
_geom_torsion_site_symmetry_3
_geom_torsion_site_symmetry_4
_geom_torsion_publ_flag
Rh1 O2 C6 O4 3.0(8) . . . . ?
Rh1 O2 C6 C7 -177.8(4) . . . . ?
Rh1 O3 C18 O5 -1.2(8) . . . . ?
Rh1 O3 C18 C19 178.5(4) . . . . ?
Rh1 O4 C6 O2 -2.9(8) 5_666 . . . ?
Rh1 O4 C6 C7 177.9(4) 5_666 . . . ?
Rh1 O5 C18 O3 0.7(8) 5_666 . . . ?
Rh1 O5 C18 C19 -178.9(5) 5_666 . . . ?
Rh1 N28 C22 C23 -174(3) . . . . ?
Rh1 N28 C22 C27 8(5) . . . . ?
Rh1 N29 C22 C23 179.3(7) . . . . ?
Rh1 N29 C22 C27 -4.0(13) . . . . ?
O2 C6 C7 C8 56.4(8) . . . . ?
O2 C6 C7 C9 177.3(6) . . . . ?
O2 C6 C7 C10 -62.0(7) . . . . ?
O3 C18 C19 C17 62.4(8) . . . . ?
O3 C18 C19 C20 -174.8(6) . . . . ?
O3 C18 C19 C21 -55.3(9) . . . . ?
O4 C6 C7 C8 -124.4(6) . . . . ?
O4 C6 C7 C9 -3.4(9) . . . . ?
O4 C6 C7 C10 117.3(6) . . . . ?
O5 C18 C19 C17 -117.9(7) . . . . ?
O5 C18 C19 C20 4.9(9) . . . . ?
O5 C18 C19 C21 124.4(7) . . . . ?
N28 C22 C23 C24 -175(2) . . . . ?
N28 C22 C27 C26 177(2) . . . . ?
N29 C22 C23 C24 179.6(8) . . . . ?
N29 C22 C27 C26 -177.9(8) . . . . ?
N30 N29 C22 C23 -0.3(14) . . . . ?
N30 N29 C22 C27 176.4(9) . . . . ?
C6 C7 C10 C11 -51.8(7) . . . . ?
C7 C10 C11 C12 -86.6(8) . . . . ?
C7 C10 C11 C16 91.1(8) . . . . ?
C8 C7 C10 C11 -170.1(6) . . . . ?
C9 C7 C10 C11 69.1(8) . . . . ?
C10 C11 C12 C13 178.9(7) . . . . ?
C10 C11 C16 C15 -177.3(6) . . . . ?
C11 C12 C13 C14 -1.3(12) . . . . ?
C12 C11 C16 C15 0.4(10) . . . . ?
C12 C13 C14 C15 0.0(13) . . . . ?
C13 C14 C15 C16 1.4(12) . . . . ?
C13 C14 C15 C17 -177.0(8) . . . . ?
C14 C15 C16 C11 -1.7(11) . . . . ?
C14 C15 C17 C19 86.4(9) . . . . ?
C15 C17 C19 C18 52.8(8) . . . . ?
C15 C17 C19 C20 -69.0(9) . . . . ?
C15 C17 C19 C21 169.4(7) . . . . ?
C16 C11 C12 C13 1.1(11) . . . . ?
C16 C15 C17 C19 -92.0(9) . . . . ?
C17 C15 C16 C11 176.8(7) . . . . ?
C22 C23 C24 C25 -2.5(11) . . . . ?
C23 C22 C27 C26 -1.2(10) . . . . ?
C23 C24 C25 C26 0.3(12) . . . . ?
C24 C25 C26 C27 1.5(12) . . . . ?
C25 C26 C27 C22 -1.0(11) . . . . ?
C27 C22 C23 C24 3.0(10) . . . . ?
